data_2210215
loop_
_publ_author_name
'Sun, Feng-Xia'
'Fu, De-Cai'
'Yu, Yi-Feng'

_publ_section_title
;
 3-(Benzotriazol-1-yl) 5-ethyl
 2,6-dimethyl-4-(3-nitrophenyl)-1,4-dihydropyridine-3,5-dicarboxylate
 ethyl acetate hemisolvate
;
_journal_coeditor_code EZ2025
_journal_issue 9
_journal_name_full 'Acta Crystallographica Section E'
_journal_page_first o4207
_journal_page_last o4208
_journal_paper_doi 10.1107/S1600536806033617
_journal_volume 62
_journal_year 2006
_chemical_formula_iupac 'C23 H21 N5 O6, 0.5C4 H8 O2'
_chemical_formula_moiety 'C23 H21 N5 O6, 0.5C4 H8 O2'
_chemical_formula_sum 'C25 H25 N5 O7'
_chemical_formula_weight 507.50
_chemical_melting_point .459E-305
_chemical_name_common
;
3-(Benzotriazol-1-yl)-5-ethyl-2,6-dimethyl-4-(3-nitrophenyl)-
1,4-dihydropyridine-3,5-dicarboxylate ethyl acetate hemisolvate
;
_chemical_name_systematic
;
3-(Benzotriazol-1-yl)-5-ethyl-2,6-dimethyl-4-(3-nitrophenyl)-
1,4-dihydropyridine-3,5-dicarboxylate ethyl acetate hemisolvate
;
_space_group_IT_number 14
_symmetry_cell_setting monoclinic
_symmetry_space_group_name_Hall '-P 2yn'
_symmetry_space_group_name_H-M 'P 1 21/n 1'
_atom_sites_solution_hydrogens geom
_atom_sites_solution_primary direct
_atom_sites_solution_secondary difmap
_audit_creation_method SHELXL-97
_cell_angle_alpha 90.00
_cell_angle_beta 90.162(4)
_cell_angle_gamma 90.00
_cell_formula_units_Z 4
_cell_length_a 10.2988(13)
_cell_length_b 17.092(2)
_cell_length_c 14.2211(17)
_cell_measurement_reflns_used 7583
_cell_measurement_temperature 113(2)
_cell_measurement_theta_max 28.7
_cell_measurement_theta_min 1.9
_cell_volume 2503.3(5)
_computing_cell_refinement CrystalClear
_computing_data_collection 'CrystalClear (Rigaku, 2005)'
_computing_data_reduction CrystalClear
_computing_publication_material 'CrystalStructure (Rigaku/MSC, 2005)'
_computing_structure_refinement 'SHELXL97 (Sheldrick, 1997)'
_computing_structure_solution 'SHELXS97 (Sheldrick, 1997)'
_diffrn_ambient_temperature 113(2)
_diffrn_detector_area_resol_mean 7.31
_diffrn_measured_fraction_theta_full 0.995
_diffrn_measured_fraction_theta_max 0.995
_diffrn_measurement_device_type 'Rigaku Saturn'
_diffrn_measurement_method \w
_diffrn_radiation_monochromator confocal
_diffrn_radiation_source 'rotating anode'
_diffrn_radiation_type MoK\a
_diffrn_radiation_wavelength 0.71070
_diffrn_reflns_av_R_equivalents 0.046
_diffrn_reflns_av_sigmaI/netI 0.045
_diffrn_reflns_limit_h_max 9
_diffrn_reflns_limit_h_min -13
_diffrn_reflns_limit_k_max 21
_diffrn_reflns_limit_k_min -21
_diffrn_reflns_limit_l_max 18
_diffrn_reflns_limit_l_min -17
_diffrn_reflns_number 22057
_diffrn_reflns_theta_full 27.0
_diffrn_reflns_theta_max 27.0
_diffrn_reflns_theta_min 1.9
_diffrn_standards_number 0
_exptl_absorpt_coefficient_mu 0.100
_exptl_absorpt_correction_T_max 0.986
_exptl_absorpt_correction_T_min 0.973
_exptl_absorpt_correction_type multi-scan
_exptl_absorpt_process_details '(Jacobson, 1998)'
_exptl_crystal_colour colorless
_exptl_crystal_density_diffrn 1.347
_exptl_crystal_density_method 'not measured'
_exptl_crystal_description block
_exptl_crystal_F_000 1064
_exptl_crystal_size_max 0.22
_exptl_crystal_size_mid 0.18
_exptl_crystal_size_min 0.14
_refine_diff_density_max 0.29
_refine_diff_density_min -0.32
_refine_ls_extinction_coef 0.0196(16)
_refine_ls_extinction_expression Fc^*^=kFc[1+0.001xFc^2^\l^3^/sin(2\q)]^-1/4^
_refine_ls_extinction_method SHELXL97
_refine_ls_goodness_of_fit_ref 1.02
_refine_ls_hydrogen_treatment mixed
_refine_ls_matrix_type full
_refine_ls_number_parameters 370
_refine_ls_number_reflns 5438
_refine_ls_number_restraints 10
_refine_ls_restrained_S_all 1.03
_refine_ls_R_factor_all 0.060
_refine_ls_R_factor_gt 0.044
_refine_ls_shift/su_max 0.001
_refine_ls_shift/su_mean 0.000
_refine_ls_structure_factor_coef Fsqd
_refine_ls_weighting_details 'calc w=1/[\s^2^(Fo^2^)+(0.0708P)^2^] where P=(Fo^2^+2Fc^2^)/3'
_refine_ls_weighting_scheme calc
_refine_ls_wR_factor_gt 0.109
_refine_ls_wR_factor_ref 0.120
_reflns_number_gt 4048
_reflns_number_total 5438
_reflns_threshold_expression I>2\s(I)
_cod_data_source_file ez2025.cif
_cod_data_source_block I
_cod_original_cell_volume 2503.2(5)
_cod_original_sg_symbol_H-M 'P 21/n'
_cod_database_code 2210215
_cod_database_fobs_code 2210215

loop_
_symmetry_equiv_pos_as_xyz
'x, y, z'
'-x+1/2, y+1/2, -z+1/2'
'-x, -y, -z'
'x-1/2, -y-1/2, z-1/2'

loop_
_atom_site_type_symbol
_atom_site_label
_atom_site_fract_x
_atom_site_fract_y
_atom_site_fract_z
_atom_site_U_iso_or_equiv
_atom_site_adp_type
_atom_site_calc_flag
_atom_site_refinement_flags
_atom_site_occupancy
O O1 0.28657(9) 0.45502(6) 0.43373(7) 0.0201(2) Uani d . 1
O O2 0.13178(11) 0.52817(6) 0.35954(8) 0.0301(3) Uani d . 1
O O3 0.04282(11) 0.16491(7) 0.61631(8) 0.0322(3) Uani d . 1
O O4 0.23449(10) 0.21671(6) 0.57473(7) 0.0228(3) Uani d . 1
O O5 0.61363(11) 0.30994(7) 0.34904(8) 0.0327(3) Uani d . 1
O O6 0.62809(11) 0.20348(7) 0.26665(9) 0.0377(3) Uani d . 1
N N1 0.36996(11) 0.51563(7) 0.41517(9) 0.0189(3) Uani d . 1
N N2 0.38520(12) 0.57294(7) 0.47905(8) 0.0211(3) Uani d . 1
N N3 0.47897(12) 0.61820(7) 0.44871(9) 0.0208(3) Uani d . 1
N N4 -0.12128(13) 0.33610(8) 0.42691(9) 0.0222(3) Uani d . 1
N N5 0.56480(12) 0.25306(8) 0.30877(9) 0.0233(3) Uani d . 1
C C1 0.45383(13) 0.52090(8) 0.34167(10) 0.0176(3) Uani d . 1
C C2 0.52417(14) 0.58817(8) 0.36441(10) 0.0179(3) Uani d . 1
C C3 0.62195(15) 0.61548(9) 0.30419(11) 0.0220(3) Uani d . 1
H H3 0.6721 0.6605 0.3190 0.026 Uiso calc R 1
C C4 0.64152(15) 0.57402(9) 0.22281(11) 0.0254(4) Uani d . 1
H H4 0.7058 0.5913 0.1798 0.031 Uiso calc R 1
C C5 0.56860(16) 0.50635(9) 0.20131(12) 0.0275(4) Uani d . 1
H H5A 0.5855 0.4796 0.1441 0.033 Uiso calc R 1
C C6 0.47428(15) 0.47766(9) 0.25987(11) 0.0243(4) Uani d . 1
H H6A 0.4263 0.4316 0.2457 0.029 Uiso calc R 1
C C7 0.15788(14) 0.46796(8) 0.39854(10) 0.0184(3) Uani d . 1
C C8 -0.04865(14) 0.39962(9) 0.40125(10) 0.0186(3) Uani d . 1
C C9 0.08145(14) 0.39931(8) 0.41990(10) 0.0169(3) Uani d . 1
C C10 0.14803(13) 0.32664(8) 0.45939(10) 0.0164(3) Uani d . 1
H H10 0.2119 0.3441 0.5081 0.020 Uiso calc R 1
C C11 0.05066(14) 0.27271(8) 0.50695(10) 0.0187(3) Uani d . 1
C C12 -0.07737(14) 0.27665(9) 0.48529(10) 0.0202(3) Uani d . 1
C C13 -0.12437(15) 0.46458(9) 0.35544(11) 0.0241(4) Uani d . 1
H H13A -0.2166 0.4506 0.3534 0.036 Uiso calc R 1
H H13B -0.0926 0.4727 0.2913 0.036 Uiso calc R 1
H H13C -0.1132 0.5129 0.3918 0.036 Uiso calc R 1
C C14 -0.18369(16) 0.22246(10) 0.51614(12) 0.0289(4) Uani d . 1
H H14A -0.2051 0.1864 0.4648 0.043 Uiso calc R 1
H H14B -0.2608 0.2530 0.5326 0.043 Uiso calc R 1
H H14C -0.1546 0.1926 0.5711 0.043 Uiso calc R 1
C C15 0.22301(14) 0.28247(8) 0.38299(10) 0.0162(3) Uani d . 1
C C16 0.35766(14) 0.28793(8) 0.37917(10) 0.0168(3) Uani d . 1
H H16 0.4037 0.3199 0.4225 0.020 Uiso calc R 1
C C17 0.42318(13) 0.24594(8) 0.31116(10) 0.0181(3) Uani d . 1
C C18 0.36254(15) 0.19751(9) 0.24684(11) 0.0242(4) Uani d . 1
H H18 0.4108 0.1686 0.2019 0.029 Uiso calc R 1
C C19 0.22839(16) 0.19299(10) 0.25078(11) 0.0283(4) Uani d . 1
H H19 0.1829 0.1609 0.2072 0.034 Uiso calc R 1
C C20 0.15983(15) 0.23490(9) 0.31783(10) 0.0231(4) Uani d . 1
H H20 0.0678 0.2311 0.3193 0.028 Uiso calc R 1
C C21 0.10319(15) 0.21264(9) 0.57118(11) 0.0212(3) Uani d . 1
C C22 0.29988(16) 0.16085(10) 0.63541(12) 0.0307(4) Uani d . 1
H H22A 0.2764 0.1068 0.6172 0.037 Uiso calc R 1
H H22B 0.2741 0.1692 0.7017 0.037 Uiso calc R 1
C C23 0.44317(16) 0.17342(10) 0.62439(13) 0.0351(4) Uani d . 1
H H23A 0.4678 0.1642 0.5588 0.053 Uiso calc R 1
H H23B 0.4904 0.1370 0.6653 0.053 Uiso calc R 1
H H23C 0.4650 0.2273 0.6419 0.053 Uiso calc R 1
O O7 0.3476(3) 0.9531(2) 0.5426(2) 0.0735(10) Uani d PD 0.50
O O8 0.5451(5) 0.9963(3) 0.4967(4) 0.0479(15) Uani d PD 0.50
C C24 0.3546(7) 1.0284(6) 0.4006(5) 0.067(2) Uani d PD 0.50
H H24A 0.2630 1.0178 0.3987 0.100 Uiso d PR 0.50
H H24B 0.3684 1.0837 0.4070 0.100 Uiso d PR 0.50
H H24C 0.3939 1.0104 0.3434 0.100 Uiso d PR 0.50
C C25 0.4145(8) 0.9875(6) 0.4850(6) 0.066(3) Uani d PD 0.50
C C26 0.5988(7) 0.9633(5) 0.5803(5) 0.0466(16) Uani d PD 0.50
H H26A 0.5923 0.9073 0.5785 0.056 Uiso d PR 0.50
H H26B 0.5527 0.9822 0.6343 0.056 Uiso d PR 0.50
C C27 0.7416(6) 0.9884(5) 0.5822(6) 0.109(3) Uani d PD 0.50
H H27A 0.7814 0.9674 0.6378 0.164 Uiso d PR 0.50
H H27B 0.7862 0.9693 0.5276 0.164 Uiso d PR 0.50
H H27C 0.7464 1.0445 0.5837 0.164 Uiso d PR 0.50
H H4A -0.2027(19) 0.3390(12) 0.4154(13) 0.042(6) Uiso d . 1

loop_
_atom_site_aniso_label
_atom_site_aniso_U_11
_atom_site_aniso_U_22
_atom_site_aniso_U_33
_atom_site_aniso_U_12
_atom_site_aniso_U_13
_atom_site_aniso_U_23
O1 0.0137(5) 0.0167(5) 0.0298(6) -0.0044(4) -0.0008(4) 0.0045(4)
O2 0.0231(6) 0.0228(6) 0.0442(7) -0.0014(5) -0.0039(5) 0.0122(5)
O3 0.0275(6) 0.0284(6) 0.0407(7) -0.0014(5) 0.0069(5) 0.0149(5)
O4 0.0195(6) 0.0244(6) 0.0246(6) 0.0020(4) -0.0004(4) 0.0079(5)
O5 0.0170(6) 0.0484(8) 0.0328(7) -0.0064(5) -0.0009(5) -0.0110(6)
O6 0.0260(7) 0.0379(7) 0.0492(8) 0.0133(5) 0.0110(6) -0.0049(6)
N1 0.0162(6) 0.0161(6) 0.0244(7) -0.0043(5) 0.0022(5) -0.0010(5)
N2 0.0202(7) 0.0216(7) 0.0215(7) -0.0036(5) -0.0013(5) -0.0028(5)
N3 0.0178(7) 0.0222(7) 0.0223(7) -0.0042(5) 0.0000(5) -0.0008(5)
N4 0.0120(7) 0.0278(7) 0.0268(7) -0.0030(5) -0.0014(5) 0.0041(6)
N5 0.0178(7) 0.0295(7) 0.0225(7) 0.0037(6) 0.0028(6) 0.0005(6)
C1 0.0139(7) 0.0164(7) 0.0225(8) 0.0008(6) -0.0003(6) 0.0029(6)
C2 0.0138(7) 0.0175(7) 0.0224(8) 0.0006(6) -0.0032(6) 0.0018(6)
C3 0.0173(8) 0.0186(7) 0.0301(9) -0.0017(6) 0.0003(6) 0.0030(6)
C4 0.0218(8) 0.0247(8) 0.0298(9) 0.0011(7) 0.0076(7) 0.0038(7)
C5 0.0314(9) 0.0236(8) 0.0276(9) 0.0025(7) 0.0071(7) -0.0048(7)
C6 0.0261(9) 0.0175(7) 0.0295(9) -0.0008(6) 0.0021(7) -0.0042(6)
C7 0.0146(7) 0.0201(7) 0.0206(8) 0.0017(6) 0.0004(6) 0.0004(6)
C8 0.0165(8) 0.0221(8) 0.0172(7) -0.0002(6) 0.0009(6) 0.0000(6)
C9 0.0143(7) 0.0185(7) 0.0180(7) -0.0006(6) 0.0007(6) 0.0000(6)
C10 0.0139(7) 0.0168(7) 0.0185(7) -0.0024(6) -0.0011(6) 0.0004(6)
C11 0.0188(8) 0.0189(7) 0.0185(7) -0.0021(6) 0.0026(6) 0.0000(6)
C12 0.0180(8) 0.0217(8) 0.0209(8) -0.0035(6) 0.0024(6) -0.0001(6)
C13 0.0185(8) 0.0285(9) 0.0252(8) 0.0025(7) -0.0018(6) 0.0031(7)
C14 0.0198(8) 0.0331(9) 0.0337(9) -0.0091(7) 0.0003(7) 0.0065(7)
C15 0.0167(8) 0.0150(7) 0.0168(7) -0.0009(6) 0.0000(6) 0.0028(6)
C16 0.0151(7) 0.0164(7) 0.0189(7) -0.0014(6) -0.0022(6) 0.0000(6)
C17 0.0132(7) 0.0191(7) 0.0219(8) 0.0005(6) 0.0014(6) 0.0022(6)
C18 0.0276(9) 0.0221(8) 0.0230(8) -0.0012(7) 0.0047(7) -0.0055(6)
C19 0.0257(9) 0.0313(9) 0.0278(9) -0.0091(7) -0.0009(7) -0.0097(7)
C20 0.0167(8) 0.0276(8) 0.0250(8) -0.0069(6) 0.0000(6) -0.0017(7)
C21 0.0210(8) 0.0199(7) 0.0227(8) -0.0012(6) 0.0041(6) -0.0004(6)
C22 0.0291(9) 0.0317(9) 0.0313(9) 0.0100(7) 0.0026(7) 0.0112(7)
C23 0.0281(10) 0.0305(9) 0.0466(11) 0.0074(7) -0.0061(8) 0.0053(8)
O7 0.071(2) 0.084(3) 0.066(2) -0.011(2) 0.0232(19) 0.0087(19)
O8 0.084(5) 0.031(3) 0.029(2) 0.011(3) 0.005(3) 0.005(2)
C24 0.074(7) 0.074(5) 0.051(4) 0.013(5) -0.030(4) 0.004(4)
C25 0.096(7) 0.048(4) 0.053(4) 0.004(4) 0.016(4) -0.020(3)
C26 0.067(5) 0.037(3) 0.035(3) 0.005(3) -0.023(3) 0.008(2)
C27 0.083(5) 0.112(6) 0.132(6) -0.038(4) -0.066(5) 0.025(4)

loop_
_atom_type_symbol
_atom_type_description
_atom_type_scat_dispersion_real
_atom_type_scat_dispersion_imag
_atom_type_scat_source
C C 0.0033 0.0016 'International Tables Vol C Tables 4.2.6.8 and 6.1.1.4'
H H 0.0000 0.0000 'International Tables Vol C Tables 4.2.6.8 and 6.1.1.4'
N N 0.0061 0.0033 'International Tables Vol C Tables 4.2.6.8 and 6.1.1.4'
O O 0.0106 0.0060 'International Tables Vol C Tables 4.2.6.8 and 6.1.1.4'

loop_
_geom_angle_atom_site_label_1
_geom_angle_atom_site_label_2
_geom_angle_atom_site_label_3
_geom_angle
_geom_angle_publ_flag
N1 O1 C7 113.28(10) ?
C21 O4 C22 116.73(12) ?
N2 N1 C1 113.42(11) ?
N2 N1 O1 119.47(11) y
C1 N1 O1 126.65(12) ?
N3 N2 N1 106.98(11) y
N2 N3 C2 108.40(11) ?
C8 N4 C12 124.28(13) ?
C8 N4 H4A 116.1(14) ?
C12 N4 H4A 118.3(14) ?
O6 N5 O5 123.66(13) ?
O6 N5 C17 119.00(13) ?
O5 N5 C17 117.33(12) ?
N1 C1 C6 134.69(14) ?
N1 C1 C2 101.93(12) ?
C6 C1 C2 123.37(14) ?
N3 C2 C1 109.27(12) ?
N3 C2 C3 130.38(13) ?
C1 C2 C3 120.34(14) ?
C4 C3 C2 116.75(14) ?
C4 C3 H3 121.6 ?
C2 C3 H3 121.6 ?
C3 C4 C5 121.75(15) ?
C3 C4 H4 119.1 ?
C5 C4 H4 119.1 ?
C6 C5 C4 122.57(15) ?
C6 C5 H5A 118.7 ?
C4 C5 H5A 118.7 ?
C5 C6 C1 115.20(14) ?
C5 C6 H6A 122.4 ?
C1 C6 H6A 122.4 ?
O2 C7 O1 120.01(13) ?
O2 C7 C9 132.24(14) ?
O1 C7 C9 107.75(12) ?
C9 C8 N4 118.81(13) ?
C9 C8 C13 126.47(13) ?
N4 C8 C13 114.71(13) ?
C8 C9 C7 119.38(13) ?
C8 C9 C10 120.98(12) ?
C7 C9 C10 119.60(12) ?
C11 C10 C9 111.15(11) ?
C11 C10 C15 110.52(11) ?
C9 C10 C15 111.52(11) ?
C11 C10 H10 107.8 ?
C9 C10 H10 107.8 ?
C15 C10 H10 107.8 ?
C12 C11 C21 122.01(13) ?
C12 C11 C10 120.72(13) ?
C21 C11 C10 117.10(13) ?
C11 C12 N4 119.20(13) ?
C11 C12 C14 127.83(14) ?
N4 C12 C14 112.96(13) ?
C8 C13 H13A 109.5 ?
C8 C13 H13B 109.5 ?
H13A C13 H13B 109.5 ?
C8 C13 H13C 109.5 ?
H13A C13 H13C 109.5 ?
H13B C13 H13C 109.5 ?
C12 C14 H14A 109.5 ?
C12 C14 H14B 109.5 ?
H14A C14 H14B 109.5 ?
C12 C14 H14C 109.5 ?
H14A C14 H14C 109.5 ?
H14B C14 H14C 109.5 ?
C16 C15 C20 118.50(13) ?
C16 C15 C10 119.91(12) ?
C20 C15 C10 121.57(13) ?
C17 C16 C15 118.77(13) ?
C17 C16 H16 120.6 ?
C15 C16 H16 120.6 ?
C18 C17 C16 123.63(14) ?
C18 C17 N5 118.88(13) ?
C16 C17 N5 117.49(13) ?
C17 C18 C19 117.11(14) ?
C17 C18 H18 121.4 ?
C19 C18 H18 121.4 ?
C18 C19 C20 120.58(14) ?
C18 C19 H19 119.7 ?
C20 C19 H19 119.7 ?
C19 C20 C15 121.40(14) ?
C19 C20 H20 119.3 ?
C15 C20 H20 119.3 ?
O3 C21 O4 121.92(14) ?
O3 C21 C11 127.51(15) ?
O4 C21 C11 110.57(12) ?
O4 C22 C23 107.37(13) ?
O4 C22 H22A 110.2 ?
C23 C22 H22A 110.2 ?
O4 C22 H22B 110.2 ?
C23 C22 H22B 110.2 ?
H22A C22 H22B 108.5 ?
C22 C23 H23A 109.5 ?
C22 C23 H23B 109.5 ?
H23A C23 H23B 109.5 ?
C22 C23 H23C 109.5 ?
H23A C23 H23C 109.5 ?
H23B C23 H23C 109.5 ?
C25 O8 C26 116.0(4) ?
C25 C24 H24A 109.4 ?
C25 C24 H24B 108.6 ?
H24A C24 H24B 109.5 ?
C25 C24 H24C 110.5 ?
H24A C24 H24C 109.5 ?
H24B C24 H24C 109.5 ?
O7 C25 O8 121.9(5) ?
O7 C25 C24 121.5(7) ?
O8 C25 C24 116.4(5) ?
O8 C26 C27 105.9(5) ?
O8 C26 H26A 110.3 ?
C27 C26 H26A 110.3 ?
O8 C26 H26B 110.0 ?
C27 C26 H26B 111.6 ?
H26A C26 H26B 108.7 ?
C26 C27 H27A 108.5 ?
C26 C27 H27B 110.6 ?
H27A C27 H27B 109.5 ?
C26 C27 H27C 109.3 ?
H27A C27 H27C 109.5 ?
H27B C27 H27C 109.5 ?

loop_
_geom_bond_atom_site_label_1
_geom_bond_atom_site_label_2
_geom_bond_site_symmetry_2
_geom_bond_distance
_geom_bond_publ_flag
O1 N1 . 1.3718(14) y
O1 C7 . 1.4326(17) ?
O2 C7 . 1.1991(17) ?
O3 C21 . 1.2109(18) ?
O4 C21 . 1.3548(18) ?
O4 C22 . 1.4514(19) ?
O5 N5 . 1.2346(17) ?
O6 N5 . 1.2263(16) ?
N1 N2 . 1.3448(17) y
N1 C1 . 1.3608(18) ?
N2 N3 . 1.3113(17) y
N3 C2 . 1.3859(19) ?
N4 C8 . 1.3685(19) ?
N4 C12 . 1.3872(19) ?
N4 H4A . 0.86(2) ?
N5 C17 . 1.4641(18) ?
C1 C6 . 1.395(2) ?
C1 C2 . 1.3963(19) ?
C2 C3 . 1.404(2) ?
C3 C4 . 1.372(2) ?
C3 H3 . 0.9500 ?
C4 C5 . 1.412(2) ?
C4 H4 . 0.9500 ?
C5 C6 . 1.372(2) ?
C5 H5A . 0.9500 ?
C6 H6A . 0.9500 ?
C7 C9 . 1.4458(19) ?
C8 C9 . 1.365(2) ?
C8 C13 . 1.504(2) ?
C9 C10 . 1.5250(19) ?
C10 C11 . 1.5221(19) ?
C10 C15 . 1.5335(19) ?
C10 H10 . 1.0000 ?
C11 C12 . 1.355(2) ?
C11 C21 . 1.476(2) ?
C12 C14 . 1.501(2) ?
C13 H13A . 0.9800 ?
C13 H13B . 0.9800 ?
C13 H13C . 0.9800 ?
C14 H14A . 0.9800 ?
C14 H14B . 0.9800 ?
C14 H14C . 0.9800 ?
C15 C16 . 1.3910(19) ?
C15 C20 . 1.393(2) ?
C16 C17 . 1.3819(19) ?
C16 H16 . 0.9500 ?
C17 C18 . 1.382(2) ?
C18 C19 . 1.385(2) ?
C18 H18 . 0.9500 ?
C19 C20 . 1.387(2) ?
C19 H19 . 0.9500 ?
C20 H20 . 0.9500 ?
C22 C23 . 1.500(2) ?
C22 H22A . 0.9900 ?
C22 H22B . 0.9900 ?
C23 H23A . 0.9800 ?
C23 H23B . 0.9800 ?
C23 H23C . 0.9800 ?
O7 C25 . 1.223(8) ?
O7 O8 3_676 1.511(6) ?
O8 C25 3_676 0.563(9) ?
O8 O8 3_676 0.943(11) ?
O8 C25 . 1.364(6) ?
O8 C26 . 1.425(6) ?
O8 O7 3_676 1.511(6) ?
O8 C24 3_676 1.835(8) ?
C24 C26 3_676 0.569(8) ?
C24 C27 3_676 1.060(10) ?
C24 C25 . 1.519(7) ?
C24 O8 3_676 1.836(8) ?
C24 H24A . 0.9600 ?
C24 H24B . 0.9600 ?
C24 H24C . 0.9599 ?
C26 C27 . 1.532(6) ?
C26 H26A . 0.9600 ?
C26 H26B . 0.9600 ?
C27 H27A . 0.9600 ?
C27 H27B . 0.9601 ?
C27 H27C . 0.9600 ?

loop_
_geom_hbond_atom_site_label_D
_geom_hbond_atom_site_label_H
_geom_hbond_atom_site_label_A
_geom_hbond_site_symmetry_A
_geom_hbond_distance_DH
_geom_hbond_distance_HA
_geom_hbond_distance_DA
_geom_hbond_angle_DHA
N4 H4A O5 1_455 0.86(2) 2.17(2) 2.9770(18) 157.4(18)

loop_
_geom_torsion_atom_site_label_1
_geom_torsion_atom_site_label_2
_geom_torsion_atom_site_label_3
_geom_torsion_atom_site_label_4
_geom_torsion
C7 O1 N1 N2 92.51(14)
C7 O1 N1 C1 -95.77(16)
C1 N1 N2 N3 0.68(16)
O1 N1 N2 N3 173.44(11)
N1 N2 N3 C2 -0.53(15)
N2 N1 C1 C6 -178.83(16)
O1 N1 C1 C6 9.0(3)
N2 N1 C1 C2 -0.51(16)
O1 N1 C1 C2 -172.66(12)
N2 N3 C2 C1 0.22(17)
N2 N3 C2 C3 179.30(15)
N1 C1 C2 N3 0.17(15)
C6 C1 C2 N3 178.74(13)
N1 C1 C2 C3 -179.01(13)
C6 C1 C2 C3 -0.4(2)
N3 C2 C3 C4 -177.63(15)
C1 C2 C3 C4 1.4(2)
C2 C3 C4 C5 -1.1(2)
C3 C4 C5 C6 -0.1(3)
C4 C5 C6 C1 1.0(2)
N1 C1 C6 C5 177.27(16)
C2 C1 C6 C5 -0.8(2)
N1 O1 C7 O2 -1.81(19)
N1 O1 C7 C9 178.20(11)
C12 N4 C8 C9 11.8(2)
C12 N4 C8 C13 -167.30(14)
N4 C8 C9 C7 -176.15(13)
C13 C8 C9 C7 2.8(2)
N4 C8 C9 C10 6.2(2)
C13 C8 C9 C10 -174.85(13)
O2 C7 C9 C8 -5.9(3)
O1 C7 C9 C8 174.07(12)
O2 C7 C9 C10 171.77(16)
O1 C7 C9 C10 -8.24(17)
C8 C9 C10 C11 -21.40(18)
C7 C9 C10 C11 160.95(13)
C8 C9 C10 C15 102.41(15)
C7 C9 C10 C15 -75.24(16)
C9 C10 C11 C12 21.75(19)
C15 C10 C11 C12 -102.63(16)
C9 C10 C11 C21 -162.93(12)
C15 C10 C11 C21 72.69(16)
C21 C11 C12 N4 177.88(13)
C10 C11 C12 N4 -7.0(2)
C21 C11 C12 C14 -3.0(2)
C10 C11 C12 C14 172.11(14)
C8 N4 C12 C11 -11.4(2)
C8 N4 C12 C14 169.32(14)
C11 C10 C15 C16 -131.81(14)
C9 C10 C15 C16 104.02(15)
C11 C10 C15 C20 46.58(18)
C9 C10 C15 C20 -77.59(16)
C20 C15 C16 C17 -0.1(2)
C10 C15 C16 C17 178.34(13)
C15 C16 C17 C18 -0.9(2)
C15 C16 C17 N5 179.83(12)
O6 N5 C17 C18 -17.2(2)
O5 N5 C17 C18 162.03(14)
O6 N5 C17 C16 162.08(14)
O5 N5 C17 C16 -18.70(19)
C16 C17 C18 C19 1.4(2)
N5 C17 C18 C19 -179.36(13)
C17 C18 C19 C20 -0.9(2)
C18 C19 C20 C15 -0.1(2)
C16 C15 C20 C19 0.6(2)
C10 C15 C20 C19 -177.83(14)
C22 O4 C21 O3 0.1(2)
C22 O4 C21 C11 -179.99(12)
C12 C11 C21 O3 -5.5(2)
C10 C11 C21 O3 179.21(15)
C12 C11 C21 O4 174.51(13)
C10 C11 C21 O4 -0.75(18)
C21 O4 C22 C23 177.13(13)
C26 O8 C25 O7 -0.1(9)
C26 O8 C25 C24 174.9(11)
C25 O8 C26 C27 -174.1(6)
